data_7112341
loop_
_publ_author_name
'do Pim, Walace D.'
'Oliveira, Willian X. C.'
'Ribeiro, Marcos A.'
'de Faria, \'Erica N'
'Teixeira, Ivo F.'
'Stumpf, Humberto O.'
'Lago, Rochel M.'
'Pereira, Cynthia L. M.'
'Pinheiro, Carlos B.'
'Figueiredo, Jr, Jo\~ao C D'
'Nunes, Wallace C.'
'de Souza, Patterson P.'
'Pedroso, Emerson F.'
'Castellano, Mar\'ia'
'Cano, Joan'
'Julve, Miguel'

_publ_section_title
;
 A pH-triggered bistable copper(II) metallacycle as a reversible emulsion
 switch for biphasic processes.
;
_journal_issue 92
_journal_name_full 'Chemical communications (Cambridge, England)'
_journal_page_first 10778
_journal_page_last 10780
_journal_paper_doi 10.1039/c3cc46242k
_journal_volume 49
_journal_year 2013
_chemical_formula_sum 'C11 H12 N O3'
_chemical_formula_weight 206.22
_space_group_IT_number 14
_symmetry_cell_setting monoclinic
_symmetry_space_group_name_Hall '-P 2ybc'
_symmetry_space_group_name_H-M 'P 1 21/c 1'
_atom_sites_solution_hydrogens geom
_atom_sites_solution_primary direct
_atom_sites_solution_secondary difmap
_cell_angle_alpha 90
_cell_angle_beta 93.502(2)
_cell_angle_gamma 90
_cell_formula_units_Z 4
_cell_length_a 6.6560(2)
_cell_length_b 9.1479(2)
_cell_length_c 16.3406(4)
_cell_measurement_reflns_used 6741
_cell_measurement_temperature 120(2)
_cell_measurement_theta_max 29.4672
_cell_measurement_theta_min 3.2331
_cell_volume 993.10(4)
_computing_cell_refinement
;
        CrysAlisPro, Oxford Diffraction Ltd.,
        Version 1.171.33.55 (release 05-01-2010 CrysAlis171 .NET)
        (compiled Jan  5 2010,16:28:46)
;
_computing_data_collection
;
        CrysAlisPro, Oxford Diffraction Ltd.,
        Version 1.171.33.55 (release 05-01-2010 CrysAlis171 .NET)
        (compiled Jan  5 2010,16:28:46)
;
_computing_data_reduction
;
        CrysAlisPro, Oxford Diffraction Ltd.,
        Version 1.171.33.55 (release 05-01-2010 CrysAlis171 .NET)
        (compiled Jan  5 2010,16:28:46)
;
_computing_structure_refinement 'SHELXL-97 (Sheldrick, 1997)'
_computing_structure_solution 'SHELXS-97 (Sheldrick, 1990)'
_diffrn_ambient_temperature 120(2)
_diffrn_detector_area_resol_mean 10.4186
_diffrn_measured_fraction_theta_full 0.999
_diffrn_measured_fraction_theta_max 0.999
_diffrn_measurement_device_type 'Xcalibur, Atlas, Gemini ultra'
_diffrn_measurement_method '\w scans'
_diffrn_orient_matrix_UB_11 -0.0060634
_diffrn_orient_matrix_UB_12 0.0323697
_diffrn_orient_matrix_UB_13 -0.0395423
_diffrn_orient_matrix_UB_21 0.02409
_diffrn_orient_matrix_UB_22 0.0690292
_diffrn_orient_matrix_UB_23 0.0177544
_diffrn_orient_matrix_UB_31 0.1037964
_diffrn_orient_matrix_UB_32 -0.0141319
_diffrn_orient_matrix_UB_33 -0.0036916
_diffrn_radiation_monochromator graphite
_diffrn_radiation_type MoK\a
_diffrn_radiation_wavelength 0.71073
_diffrn_reflns_av_R_equivalents 0.0294
_diffrn_reflns_av_unetI/netI 0.0198
_diffrn_reflns_limit_h_max 8
_diffrn_reflns_limit_h_min -8
_diffrn_reflns_limit_k_max 11
_diffrn_reflns_limit_k_min -11
_diffrn_reflns_limit_l_max 20
_diffrn_reflns_limit_l_min -20
_diffrn_reflns_number 12200
_diffrn_reflns_theta_full 26.36
_diffrn_reflns_theta_max 26.36
_diffrn_reflns_theta_min 3.35
_exptl_absorpt_coefficient_mu 0.101
_exptl_absorpt_correction_T_max 0.99
_exptl_absorpt_correction_T_min 0.965
_exptl_absorpt_correction_type analytical
_exptl_absorpt_process_details
;
        CrysAlisPro, Oxford Diffraction Ltd.,
        Version 1.171.33.55 (release 05-01-2010 CrysAlis171 .NET)
        (compiled Jan  5 2010,16:28:46)
Analytical numeric absorption correction using a multifaceted crystal
                        model based on expressions derived by R.C. Clark & J.S.
        (Clark, R. C. & Reid, J. S. (1995). Acta Cryst. A51, 887-897)
;
_exptl_crystal_colour colourless
_exptl_crystal_density_diffrn 1.379
_exptl_crystal_density_method 'not measured'
_exptl_crystal_description prismatic
_exptl_crystal_F_000 436
_exptl_crystal_size_max 0.5761
_exptl_crystal_size_mid 0.175
_exptl_crystal_size_min 0.1204
_refine_diff_density_max 0.254
_refine_diff_density_min -0.18
_refine_diff_density_rms 0.038
_refine_ls_extinction_method none
_refine_ls_goodness_of_fit_ref 0.94
_refine_ls_hydrogen_treatment mixed
_refine_ls_matrix_type full
_refine_ls_number_parameters 139
_refine_ls_number_reflns 2039
_refine_ls_number_restraints 0
_refine_ls_restrained_S_all 0.94
_refine_ls_R_factor_all 0.0409
_refine_ls_R_factor_gt 0.0327
_refine_ls_shift/su_max 0
_refine_ls_shift/su_mean 0
_refine_ls_structure_factor_coef Fsqd
_refine_ls_weighting_details 'calc w=1/[\s^2^(Fo^2^)+(0.0750P)^2^+0.1177P] where P=(Fo^2^+2Fc^2^)/3'
_refine_ls_weighting_scheme calc
_refine_ls_wR_factor_gt 0.0993
_refine_ls_wR_factor_ref 0.103
_reflns_number_gt 1654
_reflns_number_total 2039
_reflns_threshold_expression >2sigma(I)
_cod_data_source_file c3cc46242k.txt
_cod_data_source_block edpba_f
_cod_depositor_comments 'Adding full bibliography for 7112340--7112342.cif.'
_cod_database_code 7112341

loop_
_symmetry_equiv_pos_as_xyz
'x, y, z'
'-x, y+1/2, -z+1/2'
'-x, -y, -z'
'x, -y-1/2, z-1/2'

loop_
_atom_site_label
_atom_site_type_symbol
_atom_site_fract_x
_atom_site_fract_y
_atom_site_fract_z
_atom_site_U_iso_or_equiv
_atom_site_adp_type
_atom_site_occupancy
_atom_site_symmetry_multiplicity
_atom_site_calc_flag
_atom_site_refinement_flags
O2 O 0.30895(15) 0.09833(10) 0.53717(6) 0.0372(3) Uani 1 1 d .
O1 O 0.31811(13) -0.11352(9) 0.60725(5) 0.0247(2) Uani 1 1 d .
N1 N 0.18987(14) -0.26575(11) 0.48240(6) 0.0203(2) Uani 1 1 d .
O3 O 0.15137(14) -0.06099(11) 0.40201(6) 0.0376(3) Uani 1 1 d .
C9 C 0.39927(15) -0.53319(11) 0.51232(7) 0.0167(3) Uani 1 1 d .
H9A H 0.4189 -0.6381 0.5252 0.025 Uiso 1 1 calc R
H9B H 0.3568 -0.4837 0.5623 0.025 Uiso 1 1 calc R
C4 C 0.23584(16) -0.51705(12) 0.44460(6) 0.0173(3) Uani 1 1 d .
C8 C -0.00067(18) -0.36643(14) 0.36236(7) 0.0238(3) Uani 1 1 d .
H8 H -0.0651 -0.275 0.3522 0.029 Uiso 1 1 calc R
C5 C 0.18154(17) -0.63516(13) 0.39452(7) 0.0214(3) Uani 1 1 d .
H5 H 0.2407 -0.7281 0.4057 0.026 Uiso 1 1 calc R
C2 C 0.19792(17) -0.12148(13) 0.46678(8) 0.0230(3) Uani 1 1 d .
C3 C 0.14039(17) -0.38253(13) 0.42806(7) 0.0184(3) Uani 1 1 d .
C10 C 0.3979(2) -0.03953(15) 0.68155(8) 0.0329(3) Uani 1 1 d .
H10A H 0.296 0.0281 0.7019 0.039 Uiso 1 1 calc R
H10B H 0.5193 0.0176 0.67 0.039 Uiso 1 1 calc R
C11 C 0.4499(2) -0.15540(16) 0.74427(8) 0.0335(3) Uani 1 1 d .
H11A H 0.3295 -0.213 0.7539 0.05 Uiso 1 1 calc R
H11B H 0.5001 -0.1093 0.7956 0.05 Uiso 1 1 calc R
H11C H 0.554 -0.2196 0.7242 0.05 Uiso 1 1 calc R
C7 C -0.04633(17) -0.48476(16) 0.31185(7) 0.0280(3) Uani 1 1 d .
H7 H -0.1388 -0.4736 0.2657 0.034 Uiso 1 1 calc R
C6 C 0.04236(19) -0.61946(15) 0.32838(7) 0.0267(3) Uani 1 1 d .
H6 H 0.0078 -0.7011 0.2944 0.032 Uiso 1 1 calc R
C1 C 0.27975(17) -0.03078(13) 0.54091(8) 0.0243(3) Uani 1 1 d .
H1 H 0.229(2) -0.2862(17) 0.5333(10) 0.036 Uiso 1 1 d .

loop_
_atom_site_aniso_label
_atom_site_aniso_U_11
_atom_site_aniso_U_22
_atom_site_aniso_U_33
_atom_site_aniso_U_23
_atom_site_aniso_U_13
_atom_site_aniso_U_12
O2 0.0408(6) 0.0168(5) 0.0548(7) 0.0027(4) 0.0093(5) 0.0001(4)
O1 0.0288(5) 0.0185(4) 0.0267(5) -0.0030(3) 0.0010(4) -0.0019(3)
N1 0.0229(5) 0.0192(5) 0.0187(5) 0.0027(4) 0.0003(4) 0.0029(4)
O3 0.0400(6) 0.0333(6) 0.0385(6) 0.0185(4) -0.0064(4) -0.0022(4)
C9 0.0182(6) 0.0149(5) 0.0170(5) 0.0022(4) -0.0004(4) -0.0005(4)
C4 0.0144(5) 0.0218(6) 0.0158(5) 0.0024(4) 0.0030(4) -0.0027(4)
C8 0.0173(6) 0.0340(7) 0.0200(6) 0.0046(5) 0.0016(5) 0.0042(5)
C5 0.0185(6) 0.0240(6) 0.0220(6) -0.0017(5) 0.0041(5) -0.0023(4)
C2 0.0163(6) 0.0221(6) 0.0309(7) 0.0076(5) 0.0037(5) 0.0029(4)
C3 0.0158(5) 0.0234(6) 0.0162(5) 0.0017(4) 0.0037(4) -0.0009(4)
C10 0.0351(7) 0.0318(7) 0.0324(7) -0.0149(6) 0.0074(6) -0.0077(6)
C11 0.0275(7) 0.0491(9) 0.0240(6) -0.0093(6) 0.0025(5) -0.0076(6)
C7 0.0160(6) 0.0490(8) 0.0186(6) 0.0006(6) -0.0020(4) -0.0017(5)
C6 0.0215(6) 0.0376(7) 0.0212(6) -0.0090(5) 0.0028(5) -0.0077(5)
C1 0.0186(6) 0.0177(6) 0.0373(7) 0.0030(5) 0.0074(5) 0.0036(4)

loop_
_atom_type_symbol
_atom_type_description
_atom_type_scat_dispersion_real
_atom_type_scat_dispersion_imag
_atom_type_scat_source
C C 0.0033 0.0016 'International Tables Vol C Tables 4.2.6.8 and 6.1.1.4'
H H 0 0 'International Tables Vol C Tables 4.2.6.8 and 6.1.1.4'
N N 0.0061 0.0033 'International Tables Vol C Tables 4.2.6.8 and 6.1.1.4'
O O 0.0106 0.006 'International Tables Vol C Tables 4.2.6.8 and 6.1.1.4'

loop_
_exptl_crystal_face_index_h
_exptl_crystal_face_index_k
_exptl_crystal_face_index_l
_exptl_crystal_face_perp_dist
9 -2 -4 0.2676
0 0 4 0.0676
0 -13 -4 0.0716
0 -3 0 0.0923
0 3 -22 0.0923
0 -3 -1 0.0585
0 13 5 0.0595
-2 0 1 0.2796
1 3 1 0.1325
1 -4 -2 0.0931
-1 -3 -1 0.0914

loop_
_geom_angle_atom_site_label_1
_geom_angle_atom_site_label_2
_geom_angle_atom_site_label_3
_geom_angle
_geom_angle_site_symmetry_1
_geom_angle_site_symmetry_3
C1 O1 C10 117.01(10) . .
C2 N1 C3 129.18(10) . .
C2 N1 H1 112.2(10) . .
C3 N1 H1 118.5(10) . .
C4 C9 C9 111.57(11) . 3_646
C4 C9 H9A 109.3 . .
C9 C9 H9A 109.3 3_646 .
C4 C9 H9B 109.3 . .
C9 C9 H9B 109.3 3_646 .
H9A C9 H9B 108 . .
C5 C4 C3 118.03(10) . .
C5 C4 C9 120.33(10) . .
C3 C4 C9 121.59(10) . .
C7 C8 C3 119.42(11) . .
C7 C8 H8 120.3 . .
C3 C8 H8 120.3 . .
C6 C5 C4 121.03(11) . .
C6 C5 H5 119.5 . .
C4 C5 H5 119.5 . .
O3 C2 N1 126.84(12) . .
O3 C2 C1 119.85(11) . .
N1 C2 C1 113.29(10) . .
C8 C3 C4 121.20(11) . .
C8 C3 N1 121.66(11) . .
C4 C3 N1 117.12(10) . .
O1 C10 C11 107.29(10) . .
O1 C10 H10A 110.3 . .
C11 C10 H10A 110.3 . .
O1 C10 H10B 110.3 . .
C11 C10 H10B 110.3 . .
H10A C10 H10B 108.5 . .
C10 C11 H11A 109.5 . .
C10 C11 H11B 109.5 . .
H11A C11 H11B 109.5 . .
C10 C11 H11C 109.5 . .
H11A C11 H11C 109.5 . .
H11B C11 H11C 109.5 . .
C8 C7 C6 120.25(11) . .
C8 C7 H7 119.9 . .
C6 C7 H7 119.9 . .
C7 C6 C5 120.01(11) . .
C7 C6 H6 120 . .
C5 C6 H6 120 . .
O2 C1 O1 125.22(12) . .
O2 C1 C2 122.77(12) . .
O1 C1 C2 111.99(10) . .

loop_
_geom_bond_atom_site_label_1
_geom_bond_atom_site_label_2
_geom_bond_distance
_geom_bond_site_symmetry_2
O2 C1 1.1991(15) .
O1 C1 1.3340(15) .
O1 C10 1.4614(15) .
N1 C2 1.3458(15) .
N1 C3 1.4151(15) .
N1 H1 0.876(15) .
O3 C2 1.2174(15) .
C9 C4 1.5109(15) .
C9 C9 1.548(2) 3_646
C9 H9A 0.99 .
C9 H9B 0.99 .
C4 C5 1.3898(16) .
C4 C3 1.4035(16) .
C8 C7 1.3838(18) .
C8 C3 1.3901(16) .
C8 H8 0.95 .
C5 C6 1.3872(17) .
C5 H5 0.95 .
C2 C1 1.5401(18) .
C10 C11 1.500(2) .
C10 H10A 0.99 .
C10 H10B 0.99 .
C11 H11A 0.98 .
C11 H11B 0.98 .
C11 H11C 0.98 .
C7 C6 1.3858(19) .
C7 H7 0.95 .
C6 H6 0.95 .
